data_4033482
loop_
_publ_author_name
'Ray, Sumit K.'
'Biswas, Rayhan G.'
'Suneja, Arun'
'Sadhu, Milon M.'
'Singh, Vinod K.'

_publ_section_title
;
 (R)-DM-SEGPHOS-Ag(I)-Catalyzed Enantioselective Synthesis of Pyrrolidines
 and Pyrrolizidines via (1,3)- and Double (1,3)-Dipolar Cycloaddition
 Reactions.
;
_journal_issue 4
_journal_name_full 'The Journal of organic chemistry'
_journal_page_first 2293
_journal_page_last 2308
_journal_paper_doi 10.1021/acs.joc.7b03185
_journal_volume 83
_journal_year 2018
_chemical_absolute_configuration ad
_chemical_formula_moiety 'C42 H35 Br N4 O5, C2 H6 O'
_chemical_formula_sum 'C44 H41 Br N4 O6'
_chemical_formula_weight 801.72
_space_group_crystal_system orthorhombic
_space_group_IT_number 19
_space_group_name_Hall 'P 2ac 2ab'
_space_group_name_H-M_alt 'P 21 21 21'
_symmetry_space_group_name_Hall 'P 2ac 2ab'
_symmetry_space_group_name_H-M 'P 21 21 21'
_atom_sites_solution_hydrogens geom
_audit_creation_date 2017-09-08
_audit_creation_method
;
Olex2 1.2-dev
(compiled 2017.07.26 svn.r3458 for OlexSys, GUI svn.r5356)
;
_cell_angle_alpha 90
_cell_angle_beta 90
_cell_angle_gamma 90
_cell_formula_units_Z 4
_cell_length_a 10.9679(2)
_cell_length_b 17.7320(3)
_cell_length_c 20.2762(4)
_cell_measurement_reflns_used 10575
_cell_measurement_temperature 296(2)
_cell_measurement_theta_max 27.5
_cell_measurement_theta_min 3.2
_cell_volume 3943.37(13)
_computing_cell_refinement 'Bruker SAINT'
_computing_data_collection 'Bruker APEX2'
_computing_data_reduction 'Bruker SAINT'
_computing_molecular_graphics 'Olex2 (Dolomanov et al., 2009)'
_computing_publication_material 'Olex2 (Dolomanov et al., 2009)'
_computing_structure_refinement 'ShelXL (Sheldrick, 2015)'
_computing_structure_solution 'ShelXT (Sheldrick, 2015)'
_diffrn_ambient_temperature 296
_diffrn_measured_fraction_theta_full 1.000
_diffrn_measured_fraction_theta_max 0.993
_diffrn_measurement_device_type 'Bruker APEXII CCD area-detector'
_diffrn_measurement_method 'phi and omega scans'
_diffrn_radiation_type MoK\a
_diffrn_radiation_wavelength 0.71073
_diffrn_reflns_av_R_equivalents 0.0440
_diffrn_reflns_av_unetI/netI 0.0658
_diffrn_reflns_Laue_measured_fraction_full 1.000
_diffrn_reflns_Laue_measured_fraction_max 0.993
_diffrn_reflns_limit_h_max 15
_diffrn_reflns_limit_h_min -14
_diffrn_reflns_limit_k_max 24
_diffrn_reflns_limit_k_min -24
_diffrn_reflns_limit_l_max 25
_diffrn_reflns_limit_l_min -28
_diffrn_reflns_number 45656
_diffrn_reflns_point_group_measured_fraction_full 1.000
_diffrn_reflns_point_group_measured_fraction_max 0.991
_diffrn_reflns_theta_full 25.242
_diffrn_reflns_theta_max 30.082
_diffrn_reflns_theta_min 2.009
_exptl_absorpt_coefficient_mu 1.096
_exptl_absorpt_correction_type none
_exptl_crystal_colour colourless
_exptl_crystal_density_diffrn 1.350
_exptl_crystal_description needle
_exptl_crystal_F_000 1664
_exptl_crystal_size_max 0.50
_exptl_crystal_size_mid 0.15
_exptl_crystal_size_min 0.08
_refine_diff_density_max 0.507
_refine_diff_density_min -0.357
_refine_diff_density_rms 0.052
_refine_ls_abs_structure_details
;
 Flack x determined using 3247 quotients [(I+)-(I-)]/[(I+)+(I-)]
 (Parsons, Flack and Wagner, Acta Cryst. B69 (2013) 249-259).
;
_refine_ls_abs_structure_Flack 0.005(3)
_refine_ls_extinction_method none
_refine_ls_goodness_of_fit_ref 0.974
_refine_ls_hydrogen_treatment constr
_refine_ls_matrix_type full
_refine_ls_number_parameters 540
_refine_ls_number_reflns 11492
_refine_ls_number_restraints 68
_refine_ls_restrained_S_all 0.976
_refine_ls_R_factor_all 0.0588
_refine_ls_R_factor_gt 0.0381
_refine_ls_shift/su_max 0.001
_refine_ls_shift/su_mean 0.000
_refine_ls_structure_factor_coef Fsqd
_refine_ls_weighting_details 'w=1/[\s^2^(Fo^2^)+(0.0330P)^2^] where P=(Fo^2^+2Fc^2^)/3'
_refine_ls_weighting_scheme calc
_refine_ls_wR_factor_gt 0.0738
_refine_ls_wR_factor_ref 0.0789
_reflns_Friedel_coverage 0.812
_reflns_Friedel_fraction_full 1.000
_reflns_Friedel_fraction_max 0.989
_reflns_number_gt 8927
_reflns_number_total 11492
_reflns_threshold_expression 'I > 2\s(I)'
_cod_data_source_file jo7b03185_si_004.cif
_cod_data_source_block rgb_590
_cod_depositor_comments 'Adding full bibliography for 4033482--4033485.cif.'
_cod_database_code 4033482
_shelx_shelxl_version_number 2017/1
_shelx_space_group_comment
;
The symmetry employed for this shelxl refinement is uniquely defined
by the following loop, which should always be used as a source of
symmetry information in preference to the above space-group names.
They are only intended as comments.
;
_olex2_refinement_description
;
1. Fixed Uiso
 At 1.2 times of:
  All C(H) groups, All C(H,H) groups
 At 1.5 times of:
  All C(H,H,H) groups, All O(H) groups
2. Restrained distances
 C3-C4
 1.51 with sigma of 0.02
 C3-O2
 1.425 with sigma of 0.02
 C4-O2
 2.366 with sigma of 0.03
 C1-C2
 1.51 with sigma of 0.02
 C1-O1
 1.425 with sigma of 0.02
 C2-O1
 2.366 with sigma of 0.03
 C5-C6
 1.51 with sigma of 0.02
 C5-O3
 1.425 with sigma of 0.02
 C6-O3
 2.366 with sigma of 0.03
 O2-C4 \\sim O1-C2 \\sim O3-C6
 with sigma of 0.001
3. Uiso/Uaniso restraints and constraints
O2 \\sim C3 \\sim C4: within 2A with sigma of 0.04 and sigma for terminal atoms
of 0.08
O1 \\sim C1 \\sim C2: within 2A with sigma of 0.04 and sigma for terminal atoms
of 0.08
O3 \\sim C5 \\sim C6: within 2A with sigma of 0.04 and sigma for terminal atoms
of 0.08
Uanis(C2) \\sim Ueq, Uanis(C1) \\sim Ueq: with sigma of 0.01 and sigma for
terminal atoms of 0.02
Uiso(O3) = Uiso(C5) = Uiso(C6)
4. Rigid body (RIGU) restrains
 O2, C3, C4
 with sigma for 1-2 distances of 0.004 and sigma for 1-3 distances of 0.004
 O1, C1, C2
 with sigma for 1-2 distances of 0.001 and sigma for 1-3 distances of 0.001
 C4, O2, C3
 with sigma for 1-2 distances of 0.001 and sigma for 1-3 distances of 0.001
 O3, C5, C6
 with sigma for 1-2 distances of 0.001 and sigma for 1-3 distances of 0.001
5. Others
 Fixed Sof: O2(0.6) H2(0.6) C3(0.6) H3A(0.6) H3B(0.6) C4(0.6) H4A(0.6)
 H4B(0.6) H4C(0.6) O1(0.3) H1(0.3) C1(0.3) H1A(0.3) H1B(0.3) C2(0.3) H2A(0.3)
 H2B(0.3) H2C(0.3) O3(0.1) H3(0.1) C5(0.1) H5A(0.1) H5B(0.1) C6(0.1) H6A(0.1)
 H6B(0.1) H6C(0.1)
6.a Ternary CH refined with riding coordinates:
 C00G(H00G), C00I(H00I), C00K(H00K), C00P(H00P), C00S(H00S), C00W(H00W)
6.b Secondary CH2 refined with riding coordinates:
 C014(H01A,H01B), C3(H3A,H3B), C1(H1A,H1B), C5(H5A,H5B)
6.c Aromatic/amide H refined with riding coordinates:
 C00F(H00F), C00J(H00J), C00N(H00N), C00Q(H00Q), C00R(H00R), C00X(H00X),
 C00Y(H00Y), C00Z(H00Z), C010(H010), C011(H011), C012(H012), C013(H013),
 C015(H015), C016(H016), C017(H017), C018(H018), C019(H019), C01A(H01C),
 C01B(H01D), C01C(H01E), C01D(H01F), C01E(H01G), C01F(H01H), C01G(H01I)
6.d Idealised Me refined as rotating group:
 C01H(H01J,H01K,H01L), C4(H4A,H4B,H4C), C2(H2A,H2B,H2C), C6(H6A,H6B,H6C)
6.e Idealised tetrahedral OH refined as rotating group:
 O2(H2), O1(H1), O3(H3)
;
_olex2_submission_special_instructions 'No special instructions were received'

loop_
_space_group_symop_operation_xyz
'x, y, z'
'-x+1/2, -y, z+1/2'
'-x, y+1/2, -z+1/2'
'x+1/2, -y+1/2, -z'

loop_
_atom_site_label
_atom_site_type_symbol
_atom_site_fract_x
_atom_site_fract_y
_atom_site_fract_z
_atom_site_U_iso_or_equiv
_atom_site_adp_type
_atom_site_occupancy
_atom_site_site_symmetry_order
_atom_site_calc_flag
_atom_site_refinement_flags_posn
_atom_site_refinement_flags_adp
_atom_site_refinement_flags_occupancy
_atom_site_disorder_assembly
_atom_site_disorder_group
Br01 Br 0.12023(2) 0.54826(2) 0.90453(2) 0.03618(9) Uani 1 1 d . . . . .
O002 O 0.50396(15) 0.72893(10) 0.67611(9) 0.0222(4) Uani 1 1 d . . . . .
O003 O 0.62353(16) 0.68624(10) 0.87316(9) 0.0229(4) Uani 1 1 d . . . . .
O004 O 0.65466(16) 0.76945(10) 0.74175(9) 0.0242(4) Uani 1 1 d . . . . .
O005 O 1.01035(15) 0.71511(11) 0.79497(10) 0.0271(4) Uani 1 1 d . . . . .
O006 O 0.45231(15) 0.46047(11) 0.61985(9) 0.0271(4) Uani 1 1 d . . . . .
N007 N 0.72689(17) 0.62518(11) 0.66188(10) 0.0145(4) Uani 1 1 d . . . . .
N008 N 0.82490(17) 0.70952(12) 0.84806(10) 0.0174(4) Uani 1 1 d . . . . .
N009 N 0.60597(19) 0.37946(12) 0.64419(11) 0.0219(5) Uani 1 1 d . . . . .
C00A C 0.4424(2) 0.56760(14) 0.75412(13) 0.0172(5) Uani 1 1 d . . . . .
N00C N 0.71394(19) 0.36577(13) 0.67611(12) 0.0270(5) Uani 1 1 d . . . . .
C00D C 0.6010(2) 0.71887(15) 0.71472(12) 0.0168(5) Uani 1 1 d . . . . .
C00E C 0.6420(2) 0.63651(13) 0.71800(12) 0.0144(5) Uani 1 1 d . . . . .
C00F C 0.3325(2) 0.60512(15) 0.74425(14) 0.0223(6) Uani 1 1 d . . . . .
H00F H 0.322791 0.634753 0.706777 0.027 Uiso 1 1 calc R . . . .
C00G C 0.5410(2) 0.57826(13) 0.70307(13) 0.0157(5) Uani 1 1 d . . . . .
H00G H 0.500543 0.594774 0.662461 0.019 Uiso 1 1 calc R . . . .
C00H C 0.9094(2) 0.68773(15) 0.80078(13) 0.0184(5) Uani 1 1 d . . . . .
C00I C 0.7212(2) 0.62180(14) 0.78101(12) 0.0152(5) Uani 1 1 d . . . . .
H00I H 0.706514 0.570286 0.796614 0.018 Uiso 1 1 calc R . . . .
C00J C 1.0039(2) 0.68209(15) 0.60172(14) 0.0230(6) Uani 1 1 d . . . . .
H00J H 0.970669 0.730337 0.601059 0.028 Uiso 1 1 calc R . . . .
C00K C 0.7274(2) 0.54309(14) 0.64518(12) 0.0155(5) Uani 1 1 d . . . . .
H00K H 0.803443 0.520611 0.661208 0.019 Uiso 1 1 calc R . . . .
C00L C 0.7197(2) 0.53222(14) 0.57147(12) 0.0179(5) Uani 1 1 d . . . . .
C00M C 1.1078(2) 0.66911(15) 0.55766(13) 0.0223(6) Uani 1 1 d . . . . .
C00N C 0.2372(2) 0.59944(16) 0.78888(14) 0.0271(6) Uani 1 1 d . . . . .
H00N H 0.164558 0.625279 0.781734 0.033 Uiso 1 1 calc R . . . .
C00O C 0.5484(2) 0.45066(16) 0.64709(12) 0.0190(5) Uani 1 1 d . . . . .
C00P C 0.8544(2) 0.62864(15) 0.75773(12) 0.0173(5) Uani 1 1 d . . . . .
H00P H 0.897710 0.580532 0.761751 0.021 Uiso 1 1 calc R . . . .
C00Q C 1.1926(2) 0.61132(16) 0.56746(14) 0.0254(6) Uani 1 1 d . . . . .
H00Q H 1.183971 0.578849 0.603177 0.030 Uiso 1 1 calc R . . . .
C00R C 0.4532(2) 0.52254(15) 0.80959(13) 0.0215(6) Uani 1 1 d . . . . .
H00R H 0.525328 0.496260 0.816786 0.026 Uiso 1 1 calc R . . . .
C00S C 0.8459(2) 0.65456(14) 0.68481(12) 0.0169(5) Uani 1 1 d . . . . .
H00S H 0.840371 0.709722 0.684917 0.020 Uiso 1 1 calc R . . . .
C00T C 0.7106(2) 0.67585(14) 0.83867(12) 0.0166(5) Uani 1 1 d . . . . .
C00U C 0.8504(2) 0.76801(15) 0.89499(13) 0.0199(5) Uani 1 1 d . . . . .
C00V C 0.2518(2) 0.55494(16) 0.84393(13) 0.0238(6) Uani 1 1 d . . . . .
C00W C 0.6183(2) 0.50940(13) 0.68514(12) 0.0151(5) Uani 1 1 d . . . . .
H00W H 0.649684 0.486600 0.725759 0.018 Uiso 1 1 calc R . . . .
C00X C 0.7780(2) 0.83131(15) 0.89714(15) 0.0270(6) Uani 1 1 d . . . . .
H00X H 0.710493 0.835655 0.869651 0.032 Uiso 1 1 calc R . . . .
C00Y C 0.9520(2) 0.63360(16) 0.64212(13) 0.0198(5) Uani 1 1 d . . . . .
H00Y H 0.982331 0.584673 0.644216 0.024 Uiso 1 1 calc R . . . .
C00Z C 1.1245(3) 0.71686(17) 0.50403(14) 0.0304(6) Uani 1 1 d . . . . .
H00Z H 1.070206 0.756392 0.497216 0.036 Uiso 1 1 calc R . . . .
C010 C 0.6464(2) 0.57802(15) 0.53262(13) 0.0223(6) Uani 1 1 d . . . . .
H010 H 0.603269 0.617360 0.551981 0.027 Uiso 1 1 calc R . . . .
C011 C 0.3585(2) 0.51572(15) 0.85474(14) 0.0248(6) Uani 1 1 d . . . . .
H011 H 0.366950 0.485139 0.891723 0.030 Uiso 1 1 calc R . . . .
C012 C 0.6369(2) 0.56584(16) 0.46528(13) 0.0272(6) Uani 1 1 d . . . . .
H012 H 0.587373 0.596966 0.439880 0.033 Uiso 1 1 calc R . . . .
C013 C 0.8073(3) 0.88844(18) 0.94091(16) 0.0361(8) Uani 1 1 d . . . . .
H013 H 0.758562 0.931279 0.943258 0.043 Uiso 1 1 calc R . . . .
C014 C 0.4620(3) 0.80667(16) 0.66929(17) 0.0314(7) Uani 1 1 d . . . . .
H01A H 0.522837 0.836824 0.646678 0.038 Uiso 1 1 calc R . . . .
H01B H 0.447056 0.828719 0.712312 0.038 Uiso 1 1 calc R . . . .
C015 C 0.7840(3) 0.47420(16) 0.54144(14) 0.0292(7) Uani 1 1 d . . . . .
H015 H 0.833896 0.443199 0.566727 0.035 Uiso 1 1 calc R . . . .
C016 C 0.7004(3) 0.50783(17) 0.43575(15) 0.0305(7) Uani 1 1 d . . . . .
H016 H 0.693477 0.499596 0.390607 0.037 Uiso 1 1 calc R . . . .
C017 C 0.9515(2) 0.76070(16) 0.93546(14) 0.0259(6) Uani 1 1 d . . . . .
H017 H 0.999215 0.717362 0.934048 0.031 Uiso 1 1 calc R . . . .
C018 C 1.2206(3) 0.70661(18) 0.46054(16) 0.0361(7) Uani 1 1 d . . . . .
H018 H 1.229309 0.738410 0.424369 0.043 Uiso 1 1 calc R . . . .
C019 C 1.2895(2) 0.60210(17) 0.52427(15) 0.0307(7) Uani 1 1 d . . . . .
H019 H 1.345793 0.563719 0.531420 0.037 Uiso 1 1 calc R . . . .
C01A C 1.3030(3) 0.64931(18) 0.47094(15) 0.0339(7) Uani 1 1 d . . . . .
H01C H 1.367793 0.642528 0.441941 0.041 Uiso 1 1 calc R . . . .
C01B C 0.9081(3) 0.88218(19) 0.98095(15) 0.0363(8) Uani 1 1 d . . . . .
H01D H 0.927274 0.920885 1.010107 0.044 Uiso 1 1 calc R . . . .
C01C C 0.9803(3) 0.81918(18) 0.97807(14) 0.0328(7) Uani 1 1 d . . . . .
H01E H 1.048872 0.815646 1.004836 0.039 Uiso 1 1 calc R . . . .
C01D C 0.5695(3) 0.31902(17) 0.60773(18) 0.0377(8) Uani 1 1 d . . . . .
H01F H 0.499868 0.315610 0.581731 0.045 Uiso 1 1 calc R . . . .
C01E C 0.7744(3) 0.46196(19) 0.47371(15) 0.0391(8) Uani 1 1 d . . . . .
H01G H 0.817833 0.422934 0.454041 0.047 Uiso 1 1 calc R . . . .
C01F C 0.7417(3) 0.29649(17) 0.65883(19) 0.0418(9) Uani 1 1 d . . . . .
H01H H 0.811396 0.271361 0.672965 0.050 Uiso 1 1 calc R . . . .
C01G C 0.6549(3) 0.26488(18) 0.6169(2) 0.0525(11) Uani 1 1 d . . . . .
H01I H 0.655517 0.216610 0.598979 0.063 Uiso 1 1 calc R . . . .
C01H C 0.3466(4) 0.8039(2) 0.6300(2) 0.0602(12) Uani 1 1 d . . . . .
H01J H 0.361430 0.778365 0.589052 0.090 Uiso 1 1 calc GR . . . .
H01K H 0.319044 0.854280 0.621371 0.090 Uiso 1 1 calc GR . . . .
H01L H 0.285408 0.777164 0.654516 0.090 Uiso 1 1 calc GR . . . .
O2 O 0.8556(6) 0.4385(7) 0.7757(5) 0.0318(17) Uani 0.6 1 d D U P A 1
H2 H 0.819349 0.419468 0.744523 0.048 Uiso 0.6 1 calc GR . P A 1
C3 C 0.9622(6) 0.3982(4) 0.7880(4) 0.0405(17) Uani 0.6 1 d D U P A 1
H3A H 0.942934 0.344858 0.790912 0.049 Uiso 0.6 1 calc R . P A 1
H3B H 0.995622 0.413750 0.830176 0.049 Uiso 0.6 1 calc R . P A 1
C4 C 1.0600(6) 0.4105(7) 0.7331(4) 0.058(2) Uani 0.6 1 d D U P A 1
H4A H 1.030451 0.390361 0.692116 0.087 Uiso 0.6 1 calc GR . P A 1
H4B H 1.134088 0.385274 0.745175 0.087 Uiso 0.6 1 calc GR . P A 1
H4C H 1.075436 0.463497 0.728101 0.087 Uiso 0.6 1 calc GR . P A 1
O1 O 0.8816(12) 0.4471(13) 0.7612(11) 0.037(4) Uani 0.3 1 d D U P B 2
H1 H 0.863055 0.422600 0.794022 0.056 Uiso 0.3 1 calc GR . P B 2
C1 C 1.0070(12) 0.4253(10) 0.7391(8) 0.046(3) Uani 0.3 1 d D U P B 2
H1A H 1.002785 0.402244 0.695772 0.056 Uiso 0.3 1 calc R . P B 2
H1B H 1.057838 0.469895 0.735976 0.056 Uiso 0.3 1 calc R . P B 2
C2 C 1.0621(14) 0.3709(7) 0.7870(7) 0.064(4) Uani 0.3 1 d D U P B 2
H2A H 1.127710 0.344218 0.766029 0.096 Uiso 0.3 1 calc GR . P B 2
H2B H 1.001176 0.335624 0.801192 0.096 Uiso 0.3 1 calc GR . P B 2
H2C H 1.092917 0.397987 0.824445 0.096 Uiso 0.3 1 calc GR . P B 2
O3 O 0.973(2) 0.3763(15) 0.7967(14) 0.027(4) Uiso 0.1 1 d D U P C 3
H3 H 0.958623 0.331156 0.800853 0.040 Uiso 0.1 1 calc GR . P C 3
C5 C 1.031(4) 0.389(2) 0.7343(16) 0.027(4) Uiso 0.1 1 d D U P C 3
H5A H 0.969715 0.383066 0.699990 0.032 Uiso 0.1 1 calc R . P C 3
H5B H 1.091698 0.350649 0.727870 0.032 Uiso 0.1 1 calc R . P C 3
C6 C 1.088(2) 0.4618(14) 0.7248(13) 0.027(4) Uiso 0.1 1 d D U P C 3
H6A H 1.038616 0.492268 0.696294 0.040 Uiso 0.1 1 calc GR . P C 3
H6B H 1.166929 0.454646 0.705119 0.040 Uiso 0.1 1 calc GR . P C 3
H6C H 1.097250 0.486468 0.766622 0.040 Uiso 0.1 1 calc GR . P C 3

loop_
_atom_site_aniso_label
_atom_site_aniso_U_11
_atom_site_aniso_U_22
_atom_site_aniso_U_33
_atom_site_aniso_U_23
_atom_site_aniso_U_13
_atom_site_aniso_U_12
Br01 0.02805(13) 0.04029(17) 0.04019(18) 0.00403(15) 0.01703(13) -0.00018(13)
O002 0.0219(9) 0.0157(9) 0.0290(11) 0.0003(8) -0.0081(8) 0.0052(7)
O003 0.0197(8) 0.0287(10) 0.0202(10) -0.0028(8) 0.0049(8) -0.0016(8)
O004 0.0299(10) 0.0166(9) 0.0260(11) -0.0026(8) -0.0076(8) -0.0003(8)
O005 0.0145(8) 0.0365(12) 0.0304(12) -0.0098(9) -0.0001(8) -0.0037(8)
O006 0.0189(8) 0.0240(11) 0.0383(11) -0.0044(9) -0.0080(7) 0.0017(8)
N007 0.0139(9) 0.0144(10) 0.0151(11) -0.0029(8) 0.0005(8) -0.0003(8)
N008 0.0152(9) 0.0215(12) 0.0154(11) -0.0028(9) -0.0010(8) 0.0007(8)
N009 0.0176(10) 0.0148(11) 0.0333(13) -0.0009(10) -0.0051(9) 0.0010(9)
C00A 0.0151(11) 0.0166(14) 0.0199(14) -0.0028(10) 0.0002(9) -0.0019(9)
N00C 0.0211(11) 0.0202(13) 0.0397(15) -0.0022(11) -0.0087(10) 0.0033(9)
C00D 0.0158(11) 0.0212(13) 0.0135(13) 0.0010(10) 0.0022(9) 0.0023(9)
C00E 0.0140(11) 0.0154(12) 0.0139(12) -0.0004(10) 0.0014(9) -0.0004(9)
C00F 0.0201(12) 0.0226(15) 0.0241(15) 0.0038(12) 0.0016(10) 0.0018(10)
C00G 0.0146(11) 0.0151(12) 0.0174(13) 0.0001(10) -0.0011(9) -0.0006(9)
C00H 0.0156(11) 0.0228(14) 0.0169(14) 0.0001(11) -0.0022(9) 0.0033(9)
C00I 0.0168(11) 0.0133(12) 0.0156(13) -0.0005(10) 0.0003(9) -0.0004(9)
C00J 0.0208(11) 0.0238(14) 0.0243(15) 0.0004(12) 0.0011(11) 0.0020(10)
C00K 0.0130(10) 0.0154(12) 0.0182(13) -0.0013(11) 0.0002(9) 0.0021(10)
C00L 0.0170(11) 0.0186(14) 0.0180(13) -0.0019(10) 0.0017(9) -0.0022(9)
C00M 0.0188(12) 0.0265(15) 0.0214(15) 0.0009(11) 0.0036(11) -0.0025(11)
C00N 0.0164(12) 0.0284(16) 0.0366(18) 0.0024(13) 0.0029(11) 0.0055(10)
C00O 0.0164(10) 0.0178(13) 0.0228(14) -0.0002(12) 0.0027(9) 0.0001(10)
C00P 0.0140(11) 0.0204(13) 0.0175(13) 0.0008(10) 0.0003(9) 0.0024(9)
C00Q 0.0231(13) 0.0260(16) 0.0270(16) 0.0048(13) 0.0052(11) -0.0022(11)
C00R 0.0175(11) 0.0228(14) 0.0243(15) 0.0022(11) 0.0007(10) 0.0021(10)
C00S 0.0147(11) 0.0179(13) 0.0180(14) -0.0018(10) 0.0016(9) -0.0018(9)
C00T 0.0180(11) 0.0154(13) 0.0164(14) 0.0028(10) -0.0026(10) 0.0012(9)
C00U 0.0208(11) 0.0225(14) 0.0165(14) -0.0035(11) -0.0018(10) -0.0013(10)
C00V 0.0192(11) 0.0261(15) 0.0261(15) -0.0030(13) 0.0083(10) -0.0033(11)
C00W 0.0157(10) 0.0158(12) 0.0138(12) 0.0000(9) -0.0015(10) -0.0005(10)
C00X 0.0237(13) 0.0274(15) 0.0299(17) -0.0037(13) -0.0006(12) 0.0036(11)
C00Y 0.0177(12) 0.0207(14) 0.0209(15) -0.0033(11) 0.0005(10) -0.0014(10)
C00Z 0.0256(13) 0.0347(17) 0.0307(16) 0.0104(13) 0.0086(13) 0.0038(13)
C010 0.0221(13) 0.0244(14) 0.0205(15) -0.0023(11) 0.0016(10) 0.0034(10)
C011 0.0257(14) 0.0241(14) 0.0248(15) 0.0033(11) 0.0028(11) -0.0019(11)
C012 0.0270(13) 0.0344(17) 0.0202(14) 0.0019(12) -0.0037(11) 0.0003(12)
C013 0.0338(16) 0.0302(18) 0.044(2) -0.0159(15) 0.0018(14) -0.0003(13)
C014 0.0348(16) 0.0166(15) 0.043(2) 0.0037(13) -0.0063(13) 0.0091(12)
C015 0.0351(15) 0.0298(17) 0.0227(16) -0.0038(12) -0.0021(12) 0.0119(12)
C016 0.0361(15) 0.0389(18) 0.0166(15) -0.0086(13) 0.0010(12) -0.0008(13)
C017 0.0261(14) 0.0287(16) 0.0230(15) -0.0016(12) -0.0062(11) 0.0011(11)
C018 0.0346(16) 0.0423(19) 0.0314(18) 0.0117(15) 0.0104(14) -0.0008(14)
C019 0.0251(14) 0.0279(16) 0.0392(19) -0.0005(14) 0.0064(12) 0.0055(12)
C01A 0.0278(15) 0.0372(18) 0.0368(19) 0.0014(15) 0.0167(13) 0.0003(13)
C01B 0.0408(18) 0.0376(19) 0.0305(18) -0.0181(15) 0.0033(13) -0.0080(14)
C01C 0.0333(15) 0.0427(19) 0.0223(16) -0.0057(14) -0.0076(12) -0.0079(14)
C01D 0.0290(14) 0.0238(16) 0.060(2) -0.0159(16) -0.0138(15) 0.0017(12)
C01E 0.0503(18) 0.0377(19) 0.0293(17) -0.0126(15) 0.0014(14) 0.0149(16)
C01F 0.0304(16) 0.0221(17) 0.073(3) -0.0095(16) -0.0171(16) 0.0107(12)
C01G 0.0475(19) 0.0221(17) 0.088(3) -0.0229(18) -0.0263(19) 0.0112(14)
C01H 0.058(2) 0.037(2) 0.086(3) -0.002(2) -0.041(2) 0.0212(17)
O2 0.040(3) 0.033(4) 0.023(4) -0.005(2) -0.006(2) 0.009(3)
C3 0.040(3) 0.051(5) 0.031(4) -0.014(3) -0.014(2) 0.017(3)
C4 0.039(4) 0.068(6) 0.068(5) -0.027(4) 0.006(3) -0.008(4)
O1 0.043(6) 0.023(6) 0.045(11) -0.006(6) -0.010(5) 0.009(6)
C1 0.040(5) 0.042(7) 0.058(7) -0.010(5) -0.016(5) 0.013(5)
C2 0.083(8) 0.038(7) 0.071(8) -0.019(6) -0.037(7) 0.032(6)

loop_
_atom_type_symbol
_atom_type_description
_atom_type_scat_dispersion_real
_atom_type_scat_dispersion_imag
_atom_type_scat_source
C C 0.0033 0.0016 'International Tables Vol C Tables 4.2.6.8 and 6.1.1.4'
H H 0.0000 0.0000 'International Tables Vol C Tables 4.2.6.8 and 6.1.1.4'
Br Br -0.2901 2.4595 'International Tables Vol C Tables 4.2.6.8 and 6.1.1.4'
N N 0.0061 0.0033 'International Tables Vol C Tables 4.2.6.8 and 6.1.1.4'
O O 0.0106 0.0060 'International Tables Vol C Tables 4.2.6.8 and 6.1.1.4'

loop_
_geom_angle_atom_site_label_1
_geom_angle_atom_site_label_2
_geom_angle_atom_site_label_3
_geom_angle
C00D O002 C014 115.7(2)
C00E N007 C00K 107.94(17)
C00S N007 C00E 105.35(17)
C00S N007 C00K 114.25(18)
C00H N008 C00T 112.7(2)
C00H N008 C00U 121.9(2)
C00T N008 C00U 124.9(2)
N00C N009 C00O 121.6(2)
C01D N009 N00C 111.7(2)
C01D N009 C00O 126.5(2)
C00F C00A C00G 117.5(2)
C00R C00A C00F 117.8(2)
C00R C00A C00G 124.7(2)
C01F N00C N009 103.9(2)
O002 C00D C00E 112.8(2)
O004 C00D O002 123.9(2)
O004 C00D C00E 123.2(2)
N007 C00E C00D 106.29(19)
N007 C00E C00G 102.07(18)
N007 C00E C00I 104.81(17)
C00D C00E C00G 114.76(18)
C00D C00E C00I 110.94(19)
C00G C00E C00I 116.5(2)
C00A C00F H00F 119.2
C00N C00F C00A 121.7(3)
C00N C00F H00F 119.2
C00A C00G C00E 117.6(2)
C00A C00G H00G 106.8
C00A C00G C00W 117.4(2)
C00E C00G H00G 106.8
C00W C00G C00E 100.52(17)
C00W C00G H00G 106.8
O005 C00H N008 124.4(2)
O005 C00H C00P 126.4(2)
N008 C00H C00P 109.21(19)
C00E C00I H00I 109.1
C00P C00I C00E 105.21(18)
C00P C00I H00I 109.1
C00T C00I C00E 118.8(2)
C00T C00I H00I 109.1
C00T C00I C00P 105.03(19)
C00M C00J H00J 116.1
C00Y C00J H00J 116.1
C00Y C00J C00M 127.8(3)
N007 C00K H00K 108.9
N007 C00K C00L 110.4(2)
N007 C00K C00W 104.59(17)
C00L C00K H00K 108.9
C00L C00K C00W 114.92(19)
C00W C00K H00K 108.9
C010 C00L C00K 121.3(2)
C010 C00L C015 118.6(2)
C015 C00L C00K 120.0(2)
C00Q C00M C00J 123.1(2)
C00Z C00M C00J 118.9(2)
C00Z C00M C00Q 118.0(2)
C00F C00N H00N 120.6
C00V C00N C00F 118.9(2)
C00V C00N H00N 120.6
O006 C00O N009 120.1(2)
O006 C00O C00W 125.6(2)
N009 C00O C00W 114.31(19)
C00H C00P C00I 105.1(2)
C00H C00P H00P 111.5
C00H C00P C00S 112.0(2)
C00I C00P H00P 111.5
C00I C00P C00S 105.00(19)
C00S C00P H00P 111.5
C00M C00Q H00Q 119.8
C019 C00Q C00M 120.4(3)
C019 C00Q H00Q 119.8
C00A C00R H00R 119.3
C00A C00R C011 121.5(2)
C011 C00R H00R 119.3
N007 C00S C00P 104.34(19)
N007 C00S H00S 107.3
N007 C00S C00Y 114.62(19)
C00P C00S H00S 107.3
C00Y C00S C00P 115.5(2)
C00Y C00S H00S 107.3
O003 C00T N008 124.6(2)
O003 C00T C00I 127.5(2)
N008 C00T C00I 107.8(2)
C00X C00U N008 119.9(2)
C00X C00U C017 121.3(2)
C017 C00U N008 118.7(2)
C00N C00V Br01 118.18(19)
C00N C00V C011 121.1(2)
C011 C00V Br01 120.7(2)
C00G C00W C00K 104.01(18)
C00G C00W H00W 108.9
C00K C00W H00W 108.9
C00O C00W C00G 113.05(19)
C00O C00W C00K 112.86(19)
C00O C00W H00W 108.9
C00U C00X H00X 120.5
C00U C00X C013 118.9(3)
C013 C00X H00X 120.5
C00J C00Y C00S 122.2(2)
C00J C00Y H00Y 118.9
C00S C00Y H00Y 118.9
C00M C00Z H00Z 119.4
C018 C00Z C00M 121.2(3)
C018 C00Z H00Z 119.4
C00L C010 H010 119.6
C012 C010 C00L 120.8(2)
C012 C010 H010 119.6
C00R C011 H011 120.5
C00V C011 C00R 119.0(2)
C00V C011 H011 120.5
C010 C012 H012 119.8
C016 C012 C010 120.4(3)
C016 C012 H012 119.8
C00X C013 H013 119.8
C01B C013 C00X 120.4(3)
C01B C013 H013 119.8
O002 C014 H01A 110.4
O002 C014 H01B 110.4
O002 C014 C01H 106.6(2)
H01A C014 H01B 108.6
C01H C014 H01A 110.4
C01H C014 H01B 110.4
C00L C015 H015 119.7
C00L C015 C01E 120.6(3)
C01E C015 H015 119.7
C012 C016 H016 120.2
C012 C016 C01E 119.6(3)
C01E C016 H016 120.2
C00U C017 H017 120.6
C00U C017 C01C 118.8(3)
C01C C017 H017 120.6
C00Z C018 H018 120.0
C01A C018 C00Z 119.9(3)
C01A C018 H018 120.0
C00Q C019 H019 119.8
C01A C019 C00Q 120.5(3)
C01A C019 H019 119.8
C018 C01A H01C 120.0
C019 C01A C018 119.9(3)
C019 C01A H01C 120.0
C013 C01B H01D 119.8
C01C C01B C013 120.3(3)
C01C C01B H01D 119.8
C017 C01C H01E 119.8
C01B C01C C017 120.3(3)
C01B C01C H01E 119.8
N009 C01D H01F 126.9
C01G C01D N009 106.3(3)
C01G C01D H01F 126.9
C015 C01E H01G 120.0
C016 C01E C015 120.1(3)
C016 C01E H01G 120.0
N00C C01F H01H 123.8
N00C C01F C01G 112.4(3)
C01G C01F H01H 123.8
C01D C01G C01F 105.7(3)
C01D C01G H01I 127.1
C01F C01G H01I 127.1
C014 C01H H01J 109.5
C014 C01H H01K 109.5
C014 C01H H01L 109.5
H01J C01H H01K 109.5
H01J C01H H01L 109.5
H01K C01H H01L 109.5
C3 O2 H2 109.5
O2 C3 H3A 109.2
O2 C3 H3B 109.2
O2 C3 C4 112.1(8)
H3A C3 H3B 107.9
C4 C3 H3A 109.2
C4 C3 H3B 109.2
C3 C4 H4A 109.5
C3 C4 H4B 109.5
C3 C4 H4C 109.5
H4A C4 H4B 109.5
H4A C4 H4C 109.5
H4B C4 H4C 109.5
C1 O1 H1 109.5
O1 C1 H1A 109.6
O1 C1 H1B 109.6
H1A C1 H1B 108.2
C2 C1 O1 110.1(13)
C2 C1 H1A 109.6
C2 C1 H1B 109.6
C1 C2 H2A 109.5
C1 C2 H2B 109.5
C1 C2 H2C 109.5
H2A C2 H2B 109.5
H2A C2 H2C 109.5
H2B C2 H2C 109.5
C5 O3 H3 109.5
O3 C5 H5A 108.0
O3 C5 H5B 108.0
O3 C5 C6 117(2)
H5A C5 H5B 107.3
C6 C5 H5A 108.0
C6 C5 H5B 108.0
C5 C6 H6A 109.5
C5 C6 H6B 109.5
C5 C6 H6C 109.5
H6A C6 H6B 109.5
H6A C6 H6C 109.5
H6B C6 H6C 109.5

loop_
_geom_bond_atom_site_label_1
_geom_bond_atom_site_label_2
_geom_bond_distance
Br01 C00V 1.899(2)
O002 C00D 1.333(3)
O002 C014 1.460(3)
O003 C00T 1.197(3)
O004 C00D 1.204(3)
O005 C00H 1.214(3)
O006 C00O 1.202(3)
N007 C00E 1.484(3)
N007 C00K 1.494(3)
N007 C00S 1.480(3)
N008 C00H 1.389(3)
N008 C00T 1.402(3)
N008 C00U 1.435(3)
N009 N00C 1.371(3)
N009 C00O 1.413(3)
N009 C01D 1.362(4)
C00A C00F 1.391(3)
C00A C00G 1.508(3)
C00A C00R 1.385(4)
N00C C01F 1.313(4)
C00D C00E 1.530(3)
C00E C00G 1.545(3)
C00E C00I 1.566(3)
C00F H00F 0.9300
C00F C00N 1.387(4)
C00G H00G 0.9800
C00G C00W 1.530(3)
C00H C00P 1.492(3)
C00I H00I 0.9800
C00I C00P 1.540(3)
C00I C00T 1.516(3)
C00J H00J 0.9300
C00J C00M 1.466(3)
C00J C00Y 1.317(4)
C00K H00K 0.9800
C00K C00L 1.509(3)
C00K C00W 1.564(3)
C00L C010 1.388(3)
C00L C015 1.388(3)
C00M C00Q 1.398(4)
C00M C00Z 1.390(4)
C00N H00N 0.9300
C00N C00V 1.376(4)
C00O C00W 1.506(3)
C00P H00P 0.9800
C00P C00S 1.551(3)
C00Q H00Q 0.9300
C00Q C019 1.387(4)
C00R H00R 0.9300
C00R C011 1.390(4)
C00S H00S 0.9800
C00S C00Y 1.497(3)
C00U C00X 1.376(4)
C00U C017 1.386(3)
C00V C011 1.379(4)
C00W H00W 0.9800
C00X H00X 0.9300
C00X C013 1.385(4)
C00Y H00Y 0.9300
C00Z H00Z 0.9300
C00Z C018 1.386(4)
C010 H010 0.9300
C010 C012 1.386(4)
C011 H011 0.9300
C012 H012 0.9300
C012 C016 1.379(4)
C013 H013 0.9300
C013 C01B 1.376(4)
C014 H01A 0.9700
C014 H01B 0.9700
C014 C01H 1.496(4)
C015 H015 0.9300
C015 C01E 1.394(4)
C016 H016 0.9300
C016 C01E 1.383(4)
C017 H017 0.9300
C017 C01C 1.386(4)
C018 H018 0.9300
C018 C01A 1.376(4)
C019 H019 0.9300
C019 C01A 1.376(4)
C01A H01C 0.9300
C01B H01D 0.9300
C01B C01C 1.371(5)
C01C H01E 0.9300
C01D H01F 0.9300
C01D C01G 1.354(4)
C01E H01G 0.9300
C01F H01H 0.9300
C01F C01G 1.394(4)
C01G H01I 0.9300
C01H H01J 0.9600
C01H H01K 0.9600
C01H H01L 0.9600
O2 H2 0.8200
O2 C3 1.393(8)
C3 H3A 0.9700
C3 H3B 0.9700
C3 C4 1.563(10)
C4 H4A 0.9600
C4 H4B 0.9600
C4 H4C 0.9600
O1 H1 0.8200
O1 C1 1.498(16)
C1 H1A 0.9700
C1 H1B 0.9700
C1 C2 1.495(17)
C2 H2A 0.9600
C2 H2B 0.9600
C2 H2C 0.9600
O3 H3 0.8200
O3 C5 1.43(2)
C5 H5A 0.9700
C5 H5B 0.9700
C5 C6 1.44(2)
C6 H6A 0.9600
C6 H6B 0.9600
C6 H6C 0.9600
